data_7000994
loop_
_publ_author_name
'Weber, Lothar'
'Werner, Vanessa'
'Fox, Mark A.'
'Marder, Todd B.'
'Schwedler, Stefanie'
'Brockhinke, Andreas'
'Stammler, Hans-Georg'
'Neumann, Beate'

_publ_section_title
;
 Synthetic, structural, photophysical and computational studies on
 2-arylethynyl-1,3,2-diazaboroles
;
_journal_issue 15
_journal_name_full 'Dalton Transactions'
_journal_page_first 2823
_journal_page_last 2831
_journal_paper_doi 10.1039/b821208b
_journal_year 2009
_chemical_formula_moiety 'C19 H21 B N2 O'
_chemical_formula_sum 'C19 H21 B N2 O'
_chemical_formula_weight 304.19
_chemical_name_systematic ?
_space_group_IT_number 61
_symmetry_cell_setting orthorhombic
_symmetry_space_group_name_Hall '-P 2ac 2ab'
_symmetry_space_group_name_H-M 'P b c a'
_atom_sites_solution_hydrogens geom
_atom_sites_solution_primary direct
_atom_sites_solution_secondary difmap
_audit_creation_method SHELXL-97
_cell_angle_alpha 90.00
_cell_angle_beta 90.00
_cell_angle_gamma 90.00
_cell_formula_units_Z 16
_cell_length_a 8.3709(3)
_cell_length_b 16.8468(5)
_cell_length_c 48.0255(16)
_cell_measurement_reflns_used 50615
_cell_measurement_temperature 100(2)
_cell_measurement_theta_max 27.485
_cell_measurement_theta_min 2.910
_cell_volume 6772.7(4)
_computing_cell_refinement 'HKL Scalepack (Otwinowski & Minor 1997)'
_computing_data_collection 'Collect, Bruker AXS, 2004'
_computing_data_reduction 'Denzo and Scalepack (Otwinowski & Minor, 1997)'
_computing_molecular_graphics 'SHELXTL-PLUS (1990)'
_computing_publication_material 'SHELXL-97 (Sheldrick, 1997)'
_computing_structure_refinement 'SHELXL-97 (Sheldrick, 1997)'
_computing_structure_solution 'SHELXS-97 (Sheldrick, 1990)'
_diffrn_ambient_temperature 100(2)
_diffrn_measured_fraction_theta_full 0.977
_diffrn_measured_fraction_theta_max 0.977
_diffrn_measurement_device_type KappaCCD
_diffrn_measurement_method CCD
_diffrn_radiation_monochromator graphite
_diffrn_radiation_source 'fine-focus sealed tube'
_diffrn_radiation_type MoK\a
_diffrn_radiation_wavelength 0.71073
_diffrn_reflns_av_R_equivalents 0.055
_diffrn_reflns_av_sigmaI/netI 0.0681
_diffrn_reflns_limit_h_max 10
_diffrn_reflns_limit_h_min -10
_diffrn_reflns_limit_k_max 21
_diffrn_reflns_limit_k_min -21
_diffrn_reflns_limit_l_max 62
_diffrn_reflns_limit_l_min -62
_diffrn_reflns_number 28284
_diffrn_reflns_theta_full 27.47
_diffrn_reflns_theta_max 27.47
_diffrn_reflns_theta_min 2.95
_exptl_absorpt_coefficient_mu 0.073
_exptl_absorpt_correction_T_max 0.9869
_exptl_absorpt_correction_T_min 0.9784
_exptl_absorpt_correction_type multi-scan
_exptl_absorpt_process_details 'Denzo and Scalepack (Otwinowski & Minor, 1997)'
_exptl_crystal_colour Colourless
_exptl_crystal_density_diffrn 1.193
_exptl_crystal_density_method 'not measured'
_exptl_crystal_description fragment
_exptl_crystal_F_000 2592
_exptl_crystal_size_max 0.30
_exptl_crystal_size_mid 0.30
_exptl_crystal_size_min 0.18
_refine_diff_density_max 0.181
_refine_diff_density_min -0.260
_refine_diff_density_rms 0.045
_refine_ls_extinction_method none
_refine_ls_goodness_of_fit_ref 0.969
_refine_ls_hydrogen_treatment constr
_refine_ls_matrix_type full
_refine_ls_number_parameters 421
_refine_ls_number_reflns 7576
_refine_ls_number_restraints 0
_refine_ls_restrained_S_all 0.969
_refine_ls_R_factor_all 0.0890
_refine_ls_R_factor_gt 0.0449
_refine_ls_shift/su_max 0.001
_refine_ls_shift/su_mean 0.000
_refine_ls_structure_factor_coef Fsqd
_refine_ls_weighting_details 'calc w=1/[\s^2^(Fo^2^)+(0.0519P)^2^+0.0000P] where P=(Fo^2^+2Fc^2^)/3'
_refine_ls_weighting_scheme calc
_refine_ls_wR_factor_gt 0.0949
_refine_ls_wR_factor_ref 0.1087
_reflns_number_gt 4774
_reflns_number_total 7576
_reflns_threshold_expression >2sigma(I)
_cod_data_source_file b821208b.txt
_cod_data_source_block compound3
_cod_depositor_comments
;
The following automatic conversions were performed:
'_symmetry_cell_setting' value 'Orthorhombic' changed to 'orthorhombic'
according to '/home/saulius/struct/CIF-dictionaries/cif_core.dic'
dictionary named 'cif_core.dic' version 2.4.1 from 2010-06-29.

Automatic conversion script
Id: cif_fix_enum 1527 2010-12-29 10:47:43Z saulius 
;
_cod_database_code 7000994

loop_
_symmetry_equiv_pos_as_xyz
'x, y, z'
'-x+1/2, -y, z+1/2'
'x+1/2, -y+1/2, -z'
'-x, y+1/2, -z+1/2'
'-x, -y, -z'
'x-1/2, y, -z-1/2'
'-x-1/2, y-1/2, z'
'x, -y-1/2, z-1/2'

loop_
_atom_site_label
_atom_site_type_symbol
_atom_site_fract_x
_atom_site_fract_y
_atom_site_fract_z
_atom_site_U_iso_or_equiv
_atom_site_adp_type
_atom_site_occupancy
_atom_site_symmetry_multiplicity
_atom_site_calc_flag
_atom_site_refinement_flags
_atom_site_disorder_assembly
_atom_site_disorder_group
O1 O 0.96340(12) 0.16347(6) 0.14261(2) 0.0276(3) Uani 1 1 d . . .
N1 N 0.60071(14) -0.18480(6) 0.00360(3) 0.0195(3) Uani 1 1 d . . .
N2 N 0.73320(13) -0.08446(6) -0.01911(3) 0.0201(3) Uani 1 1 d . . .
B1 B 0.69136(19) -0.11364(9) 0.00784(4) 0.0208(4) Uani 1 1 d . . .
C1 C 0.58897(16) -0.19777(8) -0.02504(3) 0.0194(3) Uani 1 1 d . . .
C2 C 0.67042(16) -0.13607(8) -0.03904(3) 0.0203(3) Uani 1 1 d . . .
C3 C 0.67942(17) -0.13480(8) -0.06777(3) 0.0249(4) Uani 1 1 d . . .
H3 H 0.7352 -0.0936 -0.0772 0.030 Uiso 1 1 calc R . .
C4 C 0.60461(18) -0.19553(9) -0.08267(3) 0.0279(4) Uani 1 1 d . . .
H4 H 0.6091 -0.1956 -0.1024 0.033 Uiso 1 1 calc R . .
C5 C 0.52369(17) -0.25580(8) -0.06881(3) 0.0268(4) Uani 1 1 d . . .
H5 H 0.4733 -0.2965 -0.0793 0.032 Uiso 1 1 calc R . .
C6 C 0.51487(16) -0.25786(8) -0.04001(3) 0.0227(3) Uani 1 1 d . . .
H6 H 0.4595 -0.2994 -0.0307 0.027 Uiso 1 1 calc R . .
C7 C 0.52411(18) -0.23661(8) 0.02398(3) 0.0256(4) Uani 1 1 d . . .
H7A H 0.4113 -0.2448 0.0185 0.031 Uiso 1 1 calc R . .
H7B H 0.5244 -0.2098 0.0423 0.031 Uiso 1 1 calc R . .
C8 C 0.60454(19) -0.31701(9) 0.02689(4) 0.0331(4) Uani 1 1 d . . .
H8A H 0.5983 -0.3455 0.0091 0.050 Uiso 1 1 calc R . .
H8B H 0.5504 -0.3479 0.0414 0.050 Uiso 1 1 calc R . .
H8C H 0.7168 -0.3095 0.0320 0.050 Uiso 1 1 calc R . .
C9 C 0.81764(17) -0.01173(8) -0.02652(3) 0.0236(4) Uani 1 1 d . . .
H9A H 0.8963 -0.0237 -0.0413 0.028 Uiso 1 1 calc R . .
H9B H 0.8772 0.0077 -0.0101 0.028 Uiso 1 1 calc R . .
C10 C 0.70577(19) 0.05330(8) -0.03663(4) 0.0346(4) Uani 1 1 d . . .
H10A H 0.6421 0.0334 -0.0523 0.052 Uiso 1 1 calc R . .
H10B H 0.7686 0.0992 -0.0427 0.052 Uiso 1 1 calc R . .
H10C H 0.6346 0.0692 -0.0214 0.052 Uiso 1 1 calc R . .
C11 C 0.73910(18) -0.07475(8) 0.03525(3) 0.0230(3) Uani 1 1 d . . .
C12 C 0.78338(17) -0.03829(8) 0.05547(3) 0.0235(4) Uani 1 1 d . . .
C13 C 0.83200(17) 0.01006(8) 0.07871(3) 0.0213(3) Uani 1 1 d . . .
C14 C 0.96533(18) -0.00752(8) 0.09490(3) 0.0232(4) Uani 1 1 d . . .
H14 H 1.0246 -0.0543 0.0911 0.028 Uiso 1 1 calc R . .
C15 C 1.01406(17) 0.04172(8) 0.11660(3) 0.0231(3) Uani 1 1 d . . .
H15 H 1.1049 0.0284 0.1275 0.028 Uiso 1 1 calc R . .
C16 C 0.92820(17) 0.11048(8) 0.12211(3) 0.0217(3) Uani 1 1 d . . .
C17 C 0.79440(17) 0.12910(8) 0.10599(3) 0.0229(4) Uani 1 1 d . . .
H17 H 0.7358 0.1762 0.1098 0.027 Uiso 1 1 calc R . .
C18 C 0.74676(18) 0.07982(8) 0.08469(3) 0.0231(3) Uani 1 1 d . . .
H18 H 0.6553 0.0931 0.0739 0.028 Uiso 1 1 calc R . .
C19 C 1.10714(18) 0.15083(9) 0.15825(3) 0.0291(4) Uani 1 1 d . . .
H19A H 1.0985 0.1010 0.1687 0.044 Uiso 1 1 calc R . .
H19B H 1.1228 0.1950 0.1713 0.044 Uiso 1 1 calc R . .
H19C H 1.1983 0.1479 0.1455 0.044 Uiso 1 1 calc R . .
O2 O 0.14918(13) 0.32382(6) 0.12854(2) 0.0305(3) Uani 1 1 d . . .
N3 N -0.09621(14) 0.81431(7) 0.19019(3) 0.0211(3) Uani 1 1 d . . .
N4 N 0.06033(14) 0.79756(7) 0.22899(2) 0.0212(3) Uani 1 1 d . . .
B2 B -0.00605(19) 0.75727(10) 0.20552(4) 0.0216(4) Uani 1 1 d . . .
C20 C -0.08229(17) 0.88752(8) 0.20365(3) 0.0208(3) Uani 1 1 d . . .
C21 C 0.01254(17) 0.87723(8) 0.22762(3) 0.0211(3) Uani 1 1 d . . .
C22 C 0.04549(18) 0.94076(8) 0.24508(3) 0.0267(4) Uani 1 1 d . . .
H22 H 0.1097 0.9340 0.2612 0.032 Uiso 1 1 calc R . .
C23 C -0.01777(19) 1.01431(9) 0.23835(4) 0.0311(4) Uani 1 1 d . . .
H23 H 0.0038 1.0586 0.2500 0.037 Uiso 1 1 calc R . .
C24 C -0.11226(19) 1.02445(9) 0.21481(3) 0.0300(4) Uani 1 1 d . . .
H24 H -0.1548 1.0754 0.2107 0.036 Uiso 1 1 calc R . .
C25 C -0.14552(18) 0.96129(8) 0.19713(3) 0.0259(4) Uani 1 1 d . . .
H25 H -0.2098 0.9684 0.1810 0.031 Uiso 1 1 calc R . .
C26 C -0.18797(18) 0.80415(8) 0.16469(3) 0.0245(4) Uani 1 1 d . . .
H26A H -0.2903 0.8332 0.1664 0.029 Uiso 1 1 calc R . .
H26B H -0.2130 0.7472 0.1622 0.029 Uiso 1 1 calc R . .
C27 C -0.0986(2) 0.83414(10) 0.13922(3) 0.0331(4) Uani 1 1 d . . .
H27A H -0.0719 0.8903 0.1418 0.050 Uiso 1 1 calc R . .
H27B H -0.1662 0.8281 0.1227 0.050 Uiso 1 1 calc R . .
H27C H -0.0003 0.8034 0.1368 0.050 Uiso 1 1 calc R . .
C28 C 0.14871(18) 0.76525(9) 0.25260(3) 0.0257(4) Uani 1 1 d . . .
H28A H 0.2371 0.8019 0.2573 0.031 Uiso 1 1 calc R . .
H28B H 0.1964 0.7138 0.2471 0.031 Uiso 1 1 calc R . .
C29 C 0.04514(19) 0.75293(10) 0.27826(3) 0.0298(4) Uani 1 1 d . . .
H29A H -0.0016 0.8038 0.2839 0.045 Uiso 1 1 calc R . .
H29B H 0.1108 0.7319 0.2935 0.045 Uiso 1 1 calc R . .
H29C H -0.0405 0.7152 0.2739 0.045 Uiso 1 1 calc R . .
C30 C 0.01756(18) 0.67098(9) 0.19699(3) 0.0245(4) Uani 1 1 d . . .
C31 C 0.03953(18) 0.60547(9) 0.18730(3) 0.0242(4) Uani 1 1 d . . .
C32 C 0.06455(17) 0.53171(8) 0.17300(3) 0.0233(4) Uani 1 1 d . . .
C33 C -0.00635(18) 0.52069(9) 0.14714(3) 0.0280(4) Uani 1 1 d . . .
H33 H -0.0735 0.5611 0.1399 0.034 Uiso 1 1 calc R . .
C34 C 0.01797(19) 0.45259(9) 0.13165(3) 0.0277(4) Uani 1 1 d . . .
H34 H -0.0319 0.4464 0.1140 0.033 Uiso 1 1 calc R . .
C35 C 0.11592(17) 0.39343(8) 0.14213(3) 0.0237(4) Uani 1 1 d . . .
C36 C 0.18804(18) 0.40297(8) 0.16805(3) 0.0266(4) Uani 1 1 d . . .
H36 H 0.2550 0.3623 0.1752 0.032 Uiso 1 1 calc R . .
C37 C 0.16271(18) 0.47110(8) 0.18334(3) 0.0260(4) Uani 1 1 d . . .
H37 H 0.2122 0.4770 0.2010 0.031 Uiso 1 1 calc R . .
C38 C 0.06804(19) 0.31013(9) 0.10274(3) 0.0317(4) Uani 1 1 d . . .
H38A H -0.0475 0.3142 0.1057 0.048 Uiso 1 1 calc R . .
H38B H 0.0942 0.2569 0.0959 0.048 Uiso 1 1 calc R . .
H38C H 0.1019 0.3499 0.0891 0.048 Uiso 1 1 calc R . .

loop_
_atom_site_aniso_label
_atom_site_aniso_U_11
_atom_site_aniso_U_22
_atom_site_aniso_U_33
_atom_site_aniso_U_23
_atom_site_aniso_U_13
_atom_site_aniso_U_12
O1 0.0294(6) 0.0277(6) 0.0256(7) -0.0073(5) -0.0052(5) 0.0024(5)
N1 0.0221(7) 0.0180(6) 0.0185(8) 0.0008(5) 0.0016(5) -0.0023(5)
N2 0.0202(7) 0.0167(6) 0.0233(8) -0.0001(6) -0.0008(5) -0.0021(5)
B1 0.0182(9) 0.0188(8) 0.0255(11) -0.0010(8) 0.0007(7) 0.0030(7)
C1 0.0177(8) 0.0198(7) 0.0208(9) -0.0021(6) -0.0005(6) 0.0032(6)
C2 0.0179(8) 0.0185(7) 0.0244(10) 0.0008(7) 0.0001(7) 0.0023(6)
C3 0.0234(8) 0.0242(8) 0.0273(10) 0.0026(7) 0.0013(7) -0.0002(6)
C4 0.0291(9) 0.0330(9) 0.0217(10) -0.0032(7) -0.0017(7) 0.0047(7)
C5 0.0273(9) 0.0235(8) 0.0297(11) -0.0076(7) -0.0044(7) 0.0027(7)
C6 0.0207(8) 0.0190(7) 0.0283(10) -0.0023(7) -0.0011(7) 0.0005(6)
C7 0.0283(9) 0.0250(8) 0.0236(10) 0.0026(7) 0.0021(7) -0.0051(7)
C8 0.0315(9) 0.0283(8) 0.0396(11) 0.0115(8) -0.0067(8) -0.0072(7)
C9 0.0217(8) 0.0187(7) 0.0304(10) 0.0030(7) 0.0005(7) -0.0023(6)
C10 0.0320(10) 0.0205(8) 0.0514(13) 0.0053(8) -0.0056(8) -0.0016(7)
C11 0.0224(8) 0.0189(7) 0.0276(10) 0.0019(7) 0.0011(7) -0.0005(6)
C12 0.0227(8) 0.0206(7) 0.0273(10) 0.0035(7) 0.0036(7) -0.0021(6)
C13 0.0241(8) 0.0210(7) 0.0188(9) 0.0009(7) 0.0044(7) -0.0041(6)
C14 0.0282(8) 0.0180(7) 0.0233(10) 0.0010(7) 0.0046(7) 0.0010(6)
C15 0.0240(8) 0.0243(8) 0.0211(9) 0.0026(7) -0.0002(7) 0.0000(6)
C16 0.0249(8) 0.0209(7) 0.0195(9) -0.0033(7) 0.0029(7) -0.0023(6)
C17 0.0244(8) 0.0202(7) 0.0241(10) -0.0015(7) 0.0016(7) 0.0029(6)
C18 0.0237(8) 0.0242(8) 0.0216(9) 0.0035(7) 0.0011(7) -0.0009(6)
C19 0.0285(9) 0.0346(9) 0.0242(10) -0.0029(7) -0.0055(7) 0.0009(7)
O2 0.0356(7) 0.0238(5) 0.0321(7) -0.0062(5) -0.0046(5) 0.0044(5)
N3 0.0251(7) 0.0218(6) 0.0163(7) -0.0015(6) 0.0002(5) -0.0039(5)
N4 0.0218(7) 0.0223(6) 0.0194(8) 0.0010(6) 0.0001(5) -0.0005(5)
B2 0.0212(9) 0.0245(8) 0.0190(10) 0.0008(8) 0.0044(7) -0.0018(7)
C20 0.0233(8) 0.0211(7) 0.0180(9) -0.0006(7) 0.0025(7) -0.0034(6)
C21 0.0212(8) 0.0219(7) 0.0202(9) -0.0009(7) 0.0040(6) -0.0035(6)
C22 0.0297(9) 0.0301(8) 0.0204(9) -0.0023(7) 0.0016(7) -0.0069(7)
C23 0.0409(10) 0.0234(8) 0.0289(11) -0.0072(7) 0.0063(8) -0.0054(7)
C24 0.0405(10) 0.0202(8) 0.0293(11) 0.0013(7) 0.0071(8) 0.0010(7)
C25 0.0288(9) 0.0255(8) 0.0234(10) 0.0026(7) 0.0025(7) 0.0000(7)
C26 0.0280(9) 0.0274(8) 0.0181(9) -0.0002(7) -0.0017(7) -0.0032(7)
C27 0.0434(10) 0.0375(9) 0.0184(10) 0.0009(8) 0.0003(8) -0.0098(8)
C28 0.0232(8) 0.0301(8) 0.0239(10) 0.0002(7) -0.0048(7) 0.0000(7)
C29 0.0307(9) 0.0348(9) 0.0240(10) 0.0030(7) -0.0036(7) -0.0013(7)
C30 0.0256(8) 0.0276(8) 0.0204(9) 0.0023(7) 0.0009(7) -0.0010(7)
C31 0.0254(8) 0.0250(8) 0.0223(9) 0.0034(7) 0.0008(7) -0.0009(7)
C32 0.0249(8) 0.0211(7) 0.0241(10) 0.0001(7) 0.0016(7) -0.0017(6)
C33 0.0311(9) 0.0231(8) 0.0298(10) 0.0017(7) -0.0053(7) 0.0062(7)
C34 0.0321(9) 0.0261(8) 0.0248(10) -0.0003(7) -0.0062(7) 0.0022(7)
C35 0.0250(8) 0.0192(7) 0.0268(10) -0.0018(7) 0.0014(7) -0.0010(6)
C36 0.0276(9) 0.0236(8) 0.0286(11) 0.0029(7) -0.0036(7) 0.0031(7)
C37 0.0273(9) 0.0259(8) 0.0248(10) 0.0011(7) -0.0033(7) -0.0008(7)
C38 0.0387(10) 0.0286(8) 0.0278(11) -0.0072(8) -0.0025(8) 0.0012(7)

loop_
_atom_type_symbol
_atom_type_description
_atom_type_scat_dispersion_real
_atom_type_scat_dispersion_imag
_atom_type_scat_source
C C 0.0033 0.0016 'International Tables Vol C Tables 4.2.6.8 and 6.1.1.4'
H H 0.0000 0.0000 'International Tables Vol C Tables 4.2.6.8 and 6.1.1.4'
N N 0.0061 0.0033 'International Tables Vol C Tables 4.2.6.8 and 6.1.1.4'
B B 0.0013 0.0007 'International Tables Vol C Tables 4.2.6.8 and 6.1.1.4'
O O 0.0106 0.0060 'International Tables Vol C Tables 4.2.6.8 and 6.1.1.4'

loop_
_geom_angle_atom_site_label_1
_geom_angle_atom_site_label_2
_geom_angle_atom_site_label_3
_geom_angle
_geom_angle_site_symmetry_1
_geom_angle_site_symmetry_3
_geom_angle_publ_flag
C16 O1 C19 117.58(11) . . ?
C1 N1 B1 107.95(12) . . ?
C1 N1 C7 122.41(12) . . ?
B1 N1 C7 129.60(13) . . ?
C2 N2 B1 108.34(11) . . ?
C2 N2 C9 122.59(12) . . ?
B1 N2 C9 128.98(12) . . ?
N2 B1 N1 106.80(13) . . ?
N2 B1 C11 124.80(13) . . ?
N1 B1 C11 128.40(14) . . ?
C6 C1 N1 130.99(14) . . ?
C6 C1 C2 120.39(14) . . ?
N1 C1 C2 108.62(12) . . ?
C3 C2 N2 130.87(13) . . ?
C3 C2 C1 120.83(13) . . ?
N2 C2 C1 108.29(13) . . ?
C2 C3 C4 118.41(14) . . ?
C2 C3 H3 120.8 . . ?
C4 C3 H3 120.8 . . ?
C5 C4 C3 120.54(15) . . ?
C5 C4 H4 119.7 . . ?
C3 C4 H4 119.7 . . ?
C6 C5 C4 121.47(14) . . ?
C6 C5 H5 119.3 . . ?
C4 C5 H5 119.3 . . ?
C5 C6 C1 118.36(14) . . ?
C5 C6 H6 120.8 . . ?
C1 C6 H6 120.8 . . ?
N1 C7 C8 113.60(12) . . ?
N1 C7 H7A 108.8 . . ?
C8 C7 H7A 108.8 . . ?
N1 C7 H7B 108.8 . . ?
C8 C7 H7B 108.8 . . ?
H7A C7 H7B 107.7 . . ?
C7 C8 H8A 109.5 . . ?
C7 C8 H8B 109.5 . . ?
H8A C8 H8B 109.5 . . ?
C7 C8 H8C 109.5 . . ?
H8A C8 H8C 109.5 . . ?
H8B C8 H8C 109.5 . . ?
N2 C9 C10 112.62(12) . . ?
N2 C9 H9A 109.1 . . ?
C10 C9 H9A 109.1 . . ?
N2 C9 H9B 109.1 . . ?
C10 C9 H9B 109.1 . . ?
H9A C9 H9B 107.8 . . ?
C9 C10 H10A 109.5 . . ?
C9 C10 H10B 109.5 . . ?
H10A C10 H10B 109.5 . . ?
C9 C10 H10C 109.5 . . ?
H10A C10 H10C 109.5 . . ?
H10B C10 H10C 109.5 . . ?
C12 C11 B1 173.77(15) . . ?
C11 C12 C13 176.08(16) . . ?
C14 C13 C18 118.09(13) . . ?
C14 C13 C12 122.62(13) . . ?
C18 C13 C12 119.23(14) . . ?
C13 C14 C15 121.73(13) . . ?
C13 C14 H14 119.1 . . ?
C15 C14 H14 119.1 . . ?
C16 C15 C14 119.19(14) . . ?
C16 C15 H15 120.4 . . ?
C14 C15 H15 120.4 . . ?
O1 C16 C15 124.95(13) . . ?
O1 C16 C17 115.28(12) . . ?
C15 C16 C17 119.77(14) . . ?
C18 C17 C16 120.58(14) . . ?
C18 C17 H17 119.7 . . ?
C16 C17 H17 119.7 . . ?
C17 C18 C13 120.63(14) . . ?
C17 C18 H18 119.7 . . ?
C13 C18 H18 119.7 . . ?
O1 C19 H19A 109.5 . . ?
O1 C19 H19B 109.5 . . ?
H19A C19 H19B 109.5 . . ?
O1 C19 H19C 109.5 . . ?
H19A C19 H19C 109.5 . . ?
H19B C19 H19C 109.5 . . ?
C35 O2 C38 116.97(12) . . ?
C20 N3 B2 108.16(12) . . ?
C20 N3 C26 122.49(12) . . ?
B2 N3 C26 129.35(12) . . ?
C21 N4 B2 107.86(12) . . ?
C21 N4 C28 122.57(12) . . ?
B2 N4 C28 129.29(12) . . ?
N3 B2 N4 107.04(13) . . ?
N3 B2 C30 124.95(15) . . ?
N4 B2 C30 127.96(14) . . ?
C25 C20 N3 130.89(14) . . ?
C25 C20 C21 120.66(14) . . ?
N3 C20 C21 108.45(12) . . ?
C22 C21 N4 130.79(14) . . ?
C22 C21 C20 120.73(13) . . ?
N4 C21 C20 108.48(12) . . ?
C23 C22 C21 118.22(15) . . ?
C23 C22 H22 120.9 . . ?
C21 C22 H22 120.9 . . ?
C22 C23 C24 121.12(15) . . ?
C22 C23 H23 119.4 . . ?
C24 C23 H23 119.4 . . ?
C25 C24 C23 121.12(14) . . ?
C25 C24 H24 119.4 . . ?
C23 C24 H24 119.4 . . ?
C20 C25 C24 118.15(15) . . ?
C20 C25 H25 120.9 . . ?
C24 C25 H25 120.9 . . ?
N3 C26 C27 112.22(12) . . ?
N3 C26 H26A 109.2 . . ?
C27 C26 H26A 109.2 . . ?
N3 C26 H26B 109.2 . . ?
C27 C26 H26B 109.2 . . ?
H26A C26 H26B 107.9 . . ?
C26 C27 H27A 109.5 . . ?
C26 C27 H27B 109.5 . . ?
H27A C27 H27B 109.5 . . ?
C26 C27 H27C 109.5 . . ?
H27A C27 H27C 109.5 . . ?
H27B C27 H27C 109.5 . . ?
N4 C28 C29 113.04(12) . . ?
N4 C28 H28A 109.0 . . ?
C29 C28 H28A 109.0 . . ?
N4 C28 H28B 109.0 . . ?
C29 C28 H28B 109.0 . . ?
H28A C28 H28B 107.8 . . ?
C28 C29 H29A 109.5 . . ?
C28 C29 H29B 109.5 . . ?
H29A C29 H29B 109.5 . . ?
C28 C29 H29C 109.5 . . ?
H29A C29 H29C 109.5 . . ?
H29B C29 H29C 109.5 . . ?
C31 C30 B2 172.81(17) . . ?
C30 C31 C32 174.02(17) . . ?
C33 C32 C37 118.03(14) . . ?
C33 C32 C31 118.76(14) . . ?
C37 C32 C31 123.16(14) . . ?
C34 C33 C32 121.94(14) . . ?
C34 C33 H33 119.0 . . ?
C32 C33 H33 119.0 . . ?
C33 C34 C35 119.27(15) . . ?
C33 C34 H34 120.4 . . ?
C35 C34 H34 120.4 . . ?
O2 C35 C34 124.25(15) . . ?
O2 C35 C36 115.87(13) . . ?
C34 C35 C36 119.88(14) . . ?
C37 C36 C35 120.36(14) . . ?
C37 C36 H36 119.8 . . ?
C35 C36 H36 119.8 . . ?
C36 C37 C32 120.52(15) . . ?
C36 C37 H37 119.7 . . ?
C32 C37 H37 119.7 . . ?
O2 C38 H38A 109.5 . . ?
O2 C38 H38B 109.5 . . ?
H38A C38 H38B 109.5 . . ?
O2 C38 H38C 109.5 . . ?
H38A C38 H38C 109.5 . . ?
H38B C38 H38C 109.5 . . ?

loop_
_geom_bond_atom_site_label_1
_geom_bond_atom_site_label_2
_geom_bond_distance
_geom_bond_site_symmetry_2
_geom_bond_publ_flag
O1 C16 1.3611(16) . ?
O1 C19 1.4344(17) . ?
N1 C1 1.3963(18) . ?
N1 B1 1.4333(19) . ?
N1 C7 1.4597(17) . ?
N2 C2 1.3956(17) . ?
N2 B1 1.428(2) . ?
N2 C9 1.4586(16) . ?
B1 C11 1.524(2) . ?
C1 C6 1.3878(19) . ?
C1 C2 1.4132(19) . ?
C2 C3 1.382(2) . ?
C3 C4 1.397(2) . ?
C3 H3 0.9500 . ?
C4 C5 1.390(2) . ?
C4 H4 0.9500 . ?
C5 C6 1.386(2) . ?
C5 H5 0.9500 . ?
C6 H6 0.9500 . ?
C7 C8 1.519(2) . ?
C7 H7A 0.9900 . ?
C7 H7B 0.9900 . ?
C8 H8A 0.9800 . ?
C8 H8B 0.9800 . ?
C8 H8C 0.9800 . ?
C9 C10 1.5208(19) . ?
C9 H9A 0.9900 . ?
C9 H9B 0.9900 . ?
C10 H10A 0.9800 . ?
C10 H10B 0.9800 . ?
C10 H10C 0.9800 . ?
C11 C12 1.207(2) . ?
C12 C13 1.440(2) . ?
C13 C14 1.392(2) . ?
C13 C18 1.4046(19) . ?
C14 C15 1.393(2) . ?
C14 H14 0.9500 . ?
C15 C16 1.3887(19) . ?
C15 H15 0.9500 . ?
C16 C17 1.397(2) . ?
C17 C18 1.376(2) . ?
C17 H17 0.9500 . ?
C18 H18 0.9500 . ?
C19 H19A 0.9800 . ?
C19 H19B 0.9800 . ?
C19 H19C 0.9800 . ?
O2 C35 1.3706(17) . ?
O2 C38 1.4318(17) . ?
N3 C20 1.3974(17) . ?
N3 B2 1.426(2) . ?
N3 C26 1.4556(18) . ?
N4 C21 1.4022(17) . ?
N4 B2 1.428(2) . ?
N4 C28 1.4590(18) . ?
B2 C30 1.523(2) . ?
C20 C25 1.3866(19) . ?
C20 C21 1.409(2) . ?
C21 C22 1.3874(19) . ?
C22 C23 1.386(2) . ?
C22 H22 0.9500 . ?
C23 C24 1.390(2) . ?
C23 H23 0.9500 . ?
C24 C25 1.389(2) . ?
C24 H24 0.9500 . ?
C25 H25 0.9500 . ?
C26 C27 1.520(2) . ?
C26 H26A 0.9900 . ?
C26 H26B 0.9900 . ?
C27 H27A 0.9800 . ?
C27 H27B 0.9800 . ?
C27 H27C 0.9800 . ?
C28 C29 1.521(2) . ?
C28 H28A 0.9900 . ?
C28 H28B 0.9900 . ?
C29 H29A 0.9800 . ?
C29 H29B 0.9800 . ?
C29 H29C 0.9800 . ?
C30 C31 1.212(2) . ?
C31 C32 1.435(2) . ?
C32 C33 1.389(2) . ?
C32 C37 1.402(2) . ?
C33 C34 1.382(2) . ?
C33 H33 0.9500 . ?
C34 C35 1.385(2) . ?
C34 H34 0.9500 . ?
C35 C36 1.393(2) . ?
C36 C37 1.379(2) . ?
C36 H36 0.9500 . ?
C37 H37 0.9500 . ?
C38 H38A 0.9800 . ?
C38 H38B 0.9800 . ?
C38 H38C 0.9800 . ?
